data_7217969
loop_
_publ_author_name
'Jones, Andrew O. F.'
'Leech, Charlotte K.'
'McIntyre, Garry J.'
'Wilson, Chick C.'
'Thomas, Lynne H.'

_publ_section_title
;
 Engineering short, strong hydrogen bonds in urea di-carboxylic acid
 complexes
;
_journal_issue 35
_journal_name_full CrystEngComm
_journal_page_first 8177
_journal_paper_doi 10.1039/C4CE00587B
_journal_volume 16
_journal_year 2014
_chemical_formula_sum 'C6 H14 N4 O6'
_chemical_formula_weight 238.21
_chemical_name_common
;
 bis(urea) succinic acid
;
_chemical_name_systematic
;
 bis(urea) butanedioic acid
;
_space_group_IT_number 14
_symmetry_cell_setting monoclinic
_symmetry_space_group_name_Hall '-P 2ybc'
_symmetry_space_group_name_H-M 'P 1 21/c 1'
_atom_sites_solution_hydrogens difmap
_atom_sites_solution_primary direct
_atom_sites_solution_secondary difmap
_audit_creation_method SHELXL-97
_audit_update_record
;
2012-03-19 # Formatted by publCIF
;
_cell_angle_alpha 90.00
_cell_angle_beta 96.375(3)
_cell_angle_gamma 90.00
_cell_formula_units_Z 2
_cell_length_a 5.6706(5)
_cell_length_b 8.1227(7)
_cell_length_c 12.2182(10)
_cell_measurement_reflns_used 5873
_cell_measurement_temperature 200
_cell_measurement_theta_max 55.19
_cell_measurement_theta_min 6.03
_cell_volume 559.30(8)
_computing_cell_refinement 'CrystalClear 1.4.0 (Rigaku, 2008)'
_computing_data_collection 'CrystalClear 1.4.0 (Rigaku, 2008)'
_computing_data_reduction 'CrystalClear 1.4.0 (Rigaku, 2008)'
_computing_molecular_graphics 'Mercury (McRae, 2006)'
_computing_publication_material 'WINGX (Farrugia, 1999)'
_computing_structure_refinement 'SHELXL-97 (Sheldrick, 2008)'
_computing_structure_solution 'SHELXS-97 (Sheldrick, 2008)'
_diffrn_ambient_temperature 200
_diffrn_measured_fraction_theta_full 0.997
_diffrn_measured_fraction_theta_max 0.997
_diffrn_measurement_device_type
;
'Rigaku R-AXIS RAPID IP Image Plate diffractometer'
;
_diffrn_measurement_method 'Image plate'
_diffrn_radiation_monochromator graphite
_diffrn_radiation_source 'fine-focus sealed tube'
_diffrn_radiation_type MoK\a
_diffrn_radiation_wavelength 0.71075
_diffrn_reflns_av_R_equivalents 0.0168
_diffrn_reflns_av_sigmaI/netI 0.0113
_diffrn_reflns_limit_h_max 7
_diffrn_reflns_limit_h_min -7
_diffrn_reflns_limit_k_max 10
_diffrn_reflns_limit_k_min -10
_diffrn_reflns_limit_l_max 15
_diffrn_reflns_limit_l_min -15
_diffrn_reflns_number 7340
_diffrn_reflns_theta_full 27.47
_diffrn_reflns_theta_max 27.47
_diffrn_reflns_theta_min 3.02
_exptl_absorpt_coefficient_mu 0.126
_exptl_absorpt_correction_T_max 1.0000
_exptl_absorpt_correction_T_min 0.9251
_exptl_absorpt_correction_type multi-scan
_exptl_absorpt_process_details 'ABSCOR, Rigaku 1995'
_exptl_crystal_colour colourless
_exptl_crystal_density_diffrn 1.414
_exptl_crystal_density_method 'not measured'
_exptl_crystal_description block
_exptl_crystal_F_000 252
_exptl_crystal_size_max 0.3
_exptl_crystal_size_mid 0.2
_exptl_crystal_size_min 0.2
_refine_diff_density_max 0.226
_refine_diff_density_min -0.150
_refine_diff_density_rms 0.037
_refine_ls_extinction_method none
_refine_ls_goodness_of_fit_ref 1.091
_refine_ls_hydrogen_treatment refall
_refine_ls_matrix_type full
_refine_ls_number_parameters 101
_refine_ls_number_reflns 1280
_refine_ls_number_restraints 0
_refine_ls_restrained_S_all 1.091
_refine_ls_R_factor_all 0.0382
_refine_ls_R_factor_gt 0.0315
_refine_ls_shift/su_max 0.000
_refine_ls_shift/su_mean 0.000
_refine_ls_structure_factor_coef Fsqd
_refine_ls_weighting_details 'calc w=1/[\s^2^(Fo^2^)+(0.0502P)^2^+0.0690P] where P=(Fo^2^+2Fc^2^)/3'
_refine_ls_weighting_scheme calc
_refine_ls_wR_factor_gt 0.0826
_refine_ls_wR_factor_ref 0.0896
_reflns_number_gt 1065
_reflns_number_total 1280
_reflns_threshold_expression >2\s(I)
_cod_duplicate_entry 7214504
_cod_data_source_file c4ce00587b2.cif
_cod_data_source_block u_suc_200k
_cod_original_sg_symbol_H-M P21/c
_cod_database_code 7217969

loop_
_symmetry_equiv_pos_as_xyz
'x, y, z'
'-x, y+1/2, -z+1/2'
'-x, -y, -z'
'x, -y-1/2, z-1/2'

loop_
_atom_site_label
_atom_site_type_symbol
_atom_site_fract_x
_atom_site_fract_y
_atom_site_fract_z
_atom_site_U_iso_or_equiv
_atom_site_adp_type
_atom_site_occupancy
_atom_site_symmetry_multiplicity
_atom_site_calc_flag
H2 H 0.975(2) 0.6173(17) 0.4133(12) 0.043(3) Uiso 1 1 d
H7 H -0.039(3) 0.4516(19) 0.1036(13) 0.048(4) Uiso 1 1 d
H3 H 0.818(2) 0.4634(18) 0.4122(12) 0.046(4) Uiso 1 1 d
H6 H 0.071(3) 0.4424(19) 0.2230(13) 0.050(4) Uiso 1 1 d
H4 H 0.524(3) 0.688(2) 0.1947(13) 0.059(4) Uiso 1 1 d
H1 H 0.450(3) 0.768(2) 0.4956(16) 0.075(5) Uiso 1 1 d
H5 H 0.402(3) 0.591(2) 0.2800(15) 0.062(4) Uiso 1 1 d
O1 O 0.74156(14) 0.64494(10) 0.62114(6) 0.0403(2) Uani 1 1 d
O3 O 0.24638(14) 0.62992(10) 0.03506(6) 0.0406(2) Uani 1 1 d
O2 O 0.56371(15) 0.70696(11) 0.45448(6) 0.0412(2) Uani 1 1 d
C2 C 0.90483(19) 0.54191(14) 0.46132(8) 0.0326(3) Uani 1 1 d
N2 N 0.06535(18) 0.48337(13) 0.15775(9) 0.0393(3) Uani 1 1 d
C1 C 0.73069(18) 0.63642(12) 0.52122(8) 0.0301(2) Uani 1 1 d
C3 C 0.24138(19) 0.57939(14) 0.13227(8) 0.0352(3) Uani 1 1 d
N1 N 0.4098(2) 0.62316(17) 0.21237(9) 0.0576(4) Uani 1 1 d

loop_
_atom_site_aniso_label
_atom_site_aniso_U_11
_atom_site_aniso_U_22
_atom_site_aniso_U_33
_atom_site_aniso_U_23
_atom_site_aniso_U_13
_atom_site_aniso_U_12
O1 0.0440(5) 0.0507(5) 0.0256(4) 0.0020(3) 0.0019(3) 0.0131(4)
O3 0.0439(4) 0.0503(5) 0.0259(4) 0.0073(3) -0.0040(3) -0.0160(4)
O2 0.0447(5) 0.0507(5) 0.0267(4) -0.0026(3) -0.0024(3) 0.0177(4)
C2 0.0354(5) 0.0355(5) 0.0266(5) 0.0005(4) 0.0022(4) 0.0045(4)
N2 0.0410(5) 0.0474(6) 0.0283(5) 0.0075(4) -0.0011(4) -0.0097(4)
C1 0.0322(5) 0.0307(5) 0.0270(5) 0.0015(4) 0.0010(4) 0.0004(4)
C3 0.0397(6) 0.0383(5) 0.0265(5) 0.0021(4) -0.0014(4) -0.0038(5)
N1 0.0614(7) 0.0805(9) 0.0276(6) 0.0124(5) -0.0097(5) -0.0342(6)

loop_
_atom_type_symbol
_atom_type_description
_atom_type_scat_dispersion_real
_atom_type_scat_dispersion_imag
_atom_type_scat_source
C C 0.0033 0.0016 'International Tables Vol C Tables 4.2.6.8 and 6.1.1.4'
H H 0.0000 0.0000 'International Tables Vol C Tables 4.2.6.8 and 6.1.1.4'
N N 0.0061 0.0033 'International Tables Vol C Tables 4.2.6.8 and 6.1.1.4'
O O 0.0106 0.0060 'International Tables Vol C Tables 4.2.6.8 and 6.1.1.4'

loop_
_geom_angle_atom_site_label_1
_geom_angle_atom_site_label_2
_geom_angle_atom_site_label_3
_geom_angle
_geom_angle_site_symmetry_3
C1 C2 C2 112.75(10) 3_766
O1 C1 O2 123.47(9) .
O1 C1 C2 123.66(9) .
O2 C1 C2 112.86(8) .
O3 C3 N2 120.50(10) .
O3 C3 N1 120.95(10) .
N2 C3 N1 118.54(10) .

loop_
_geom_bond_atom_site_label_1
_geom_bond_atom_site_label_2
_geom_bond_distance
_geom_bond_site_symmetry_2
O1 C1 1.2176(12) .
O3 C3 1.2599(13) .
O2 C1 1.3108(13) .
C2 C1 1.5035(14) .
C2 C2 1.515(2) 3_766
N2 C3 1.3306(15) .
C3 N1 1.3374(15) .

loop_
_geom_hbond_atom_site_label_D
_geom_hbond_atom_site_label_H
_geom_hbond_atom_site_label_A
_geom_hbond_distance_DH
_geom_hbond_distance_HA
_geom_hbond_distance_DA
_geom_hbond_angle_DHA
_geom_hbond_site_symmetry_A
O2 H1 O3 0.99(2) 1.54(2) 2.5211(11) 167.9(18) 4_576
N1 H4 O1 0.880(17) 2.102(18) 2.9658(14) 167.0(15) 4_575
